data_7037231
loop_
_publ_author_name
'Henckel, Danielle A.'
'Lin, Yuting F.'
'McCormick, Theresa M.'
'Kaminsky, Werner'
'Cossairt, Brandi M.'

_publ_section_title
;
 A doubly deprotonated diimine dioximate metalloligand as a synthon for
 multimetallic complex assembly.
;
_journal_issue 24
_journal_name_full 'Dalton transactions (Cambridge, England : 2003)'
_journal_page_first 10068
_journal_page_last 10075
_journal_paper_doi 10.1039/c5dt03650j
_journal_volume 45
_journal_year 2016
_chemical_formula_moiety 'C18 H29 Co N8 O2, 2(Cl O4)'
_chemical_formula_sum 'C18 H29 Cl2 Co N8 O10'
_chemical_formula_weight 647.32
_chemical_name_common dh2_48
_chemical_name_systematic
;
Complex 1-H+
;
_space_group_IT_number 14
_symmetry_cell_setting monoclinic
_symmetry_Int_Tables_number 14
_symmetry_space_group_name_Hall '-P 2yn'
_symmetry_space_group_name_H-M 'P 1 21/n 1'
_atom_sites_solution_hydrogens geom
_atom_sites_solution_primary direct
_atom_sites_solution_secondary difmap
_audit_conform_dict_location ftp://ftp.iucr.org/pub/cif_core.dic
_audit_conform_dict_name cif_core.dic
_audit_conform_dict_version 2.4
_audit_creation_date 2013-11-22T14:21:32-00:00
_audit_creation_method 'WinGX routine CIF_UPDATE'
_audit_update_record
;
2015-10-27 deposited with the CCDC.
2015-11-13 downloaded from the CCDC.
;
_cell_angle_alpha 90
_cell_angle_beta 92.610(11)
_cell_angle_gamma 90
_cell_formula_units_Z 4
_cell_length_a 14.714(2)
_cell_length_b 11.4270(18)
_cell_length_c 15.237(3)
_cell_measurement_reflns_used 4080
_cell_measurement_temperature 100(2)
_cell_measurement_theta_max 20
_cell_measurement_theta_min 3
_cell_volume 2559.2(7)
_computing_cell_refinement 'SAINT (Bruker, 2007)'
_computing_data_collection 'APEX2 (Bruker, 2007)'
_computing_data_reduction 'SAINT (Bruker, 2007)'
_computing_molecular_graphics 'ORTEP-3 for Windows (Farrugia, 1997)'
_computing_publication_material 'SHELXL-97 (Sheldrick, 1997)'
_computing_structure_refinement 'SHELXL-97 (Sheldrick, 2008)'
_computing_structure_solution 'SHELXS97 (Sheldrick, 1997)'
_diffrn_ambient_temperature 100(2)
_diffrn_measured_fraction_theta_full 0.966
_diffrn_measured_fraction_theta_max 0.944
_diffrn_measurement_device_type 'Bruker APEXII CCD area-detector'
_diffrn_measurement_method '\f and \w scans'
_diffrn_radiation_monochromator graphite
_diffrn_radiation_type MoK\a
_diffrn_radiation_wavelength 0.71073
_diffrn_reflns_av_R_equivalents 0.1198
_diffrn_reflns_av_unetI/netI 0.1302
_diffrn_reflns_limit_h_max 17
_diffrn_reflns_limit_h_min -17
_diffrn_reflns_limit_k_max 13
_diffrn_reflns_limit_k_min -13
_diffrn_reflns_limit_l_max 18
_diffrn_reflns_limit_l_min 0
_diffrn_reflns_number 8597
_diffrn_reflns_theta_full 25
_diffrn_reflns_theta_max 25.7
_diffrn_reflns_theta_min 2.23
_diffrn_source 'fine-focus sealed tube'
_exptl_absorpt_coefficient_mu 0.949
_exptl_absorpt_correction_T_max 0.9452
_exptl_absorpt_correction_T_min 0.6605
_exptl_absorpt_correction_type multi-scan
_exptl_absorpt_process_details '(SADABS; Bruker, 2007)'
_exptl_crystal_colour yellow
_exptl_crystal_density_diffrn 1.68
_exptl_crystal_density_method 'not measured'
_exptl_crystal_description piece
_exptl_crystal_F_000 1336
_exptl_crystal_size_max 0.2
_exptl_crystal_size_mid 0.1
_exptl_crystal_size_min 0.07
_refine_diff_density_max 2.27
_refine_diff_density_min -1.41
_refine_diff_density_rms 0.233
_refine_ls_extinction_method none
_refine_ls_goodness_of_fit_ref 1.094
_refine_ls_hydrogen_treatment constr
_refine_ls_matrix_type full
_refine_ls_number_parameters 378
_refine_ls_number_reflns 9118
_refine_ls_number_restraints 235
_refine_ls_restrained_S_all 1.1
_refine_ls_R_factor_all 0.1723
_refine_ls_R_factor_gt 0.1287
_refine_ls_shift/su_max 0.022
_refine_ls_shift/su_mean 0.001
_refine_ls_structure_factor_coef Fsqd
_refine_ls_weighting_details 'calc w=1/[\s^2^(Fo^2^)+(0.1868P)^2^+32.6873P] where P=(Fo^2^+2Fc^2^)/3'
_refine_ls_weighting_scheme calc
_refine_ls_wR_factor_gt 0.312
_refine_ls_wR_factor_ref 0.3501
_reflns_number_gt 6483
_reflns_number_total 9118
_reflns_threshold_expression >2\s(I)
_cod_data_source_file c5dt03650j2.cif
_cod_data_source_block twin5
_cod_depositor_comments 'Adding full bibliography for 7037228--7037238.cif.'
_cod_original_cell_volume 2559.2(8)
_cod_original_sg_symbol_H-M 'P 21/n'
_cod_database_code 7037231

loop_
_symmetry_equiv_pos_as_xyz
'x, y, z'
'-x+1/2, y+1/2, -z+1/2'
'-x, -y, -z'
'x-1/2, -y-1/2, z-1/2'

loop_
_atom_site_label
_atom_site_type_symbol
_atom_site_fract_x
_atom_site_fract_y
_atom_site_fract_z
_atom_site_U_iso_or_equiv
_atom_site_adp_type
_atom_site_occupancy
_atom_site_symmetry_multiplicity
_atom_site_calc_flag
_atom_site_refinement_flags
_atom_site_disorder_assembly
_atom_site_disorder_group
C1 C 0.8626(8) 0.5248(9) 0.9835(7) 0.025(2) Uani 1 1 d U . .
H1A H 0.9032 0.5904 0.9825 0.038 Uiso 1 1 calc R . .
H1B H 0.8823 0.4722 1.0297 0.038 Uiso 1 1 calc R . .
H1C H 0.8022 0.5517 0.9937 0.038 Uiso 1 1 calc R . .
C2 C 0.8627(7) 0.4633(7) 0.8987(7) 0.019(2) Uani 1 1 d DU . .
C3 C 0.8718(8) 0.3309(8) 0.8830(7) 0.021(2) Uani 1 1 d DU . .
C4 C 0.8767(8) 0.2522(9) 0.9618(7) 0.026(3) Uani 1 1 d U . .
H4A H 0.8222 0.2607 0.9936 0.039 Uiso 1 1 calc R . .
H4B H 0.9285 0.273 0.9992 0.039 Uiso 1 1 calc R . .
H4C H 0.8825 0.1724 0.9431 0.039 Uiso 1 1 calc R . .
C5 C 0.8846(8) 0.1833(9) 0.7676(7) 0.026(2) Uani 1 1 d U . .
H5A H 0.8422 0.1285 0.792 0.031 Uiso 1 1 calc R . .
H5B H 0.9458 0.1561 0.7824 0.031 Uiso 1 1 calc R . .
C6 C 0.8691(8) 0.1876(8) 0.6665(7) 0.022(2) Uani 1 1 d U . .
H6A H 0.9126 0.137 0.6393 0.026 Uiso 1 1 calc R . .
H6B H 0.8084 0.1596 0.6502 0.026 Uiso 1 1 calc R . .
C7 C 0.9012(8) 0.2767(10) 0.4776(8) 0.026(2) Uani 1 1 d U . .
H7A H 0.9595 0.2389 0.4828 0.039 Uiso 1 1 calc R . .
H7B H 0.8992 0.3275 0.4274 0.039 Uiso 1 1 calc R . .
H7C H 0.8543 0.2187 0.4706 0.039 Uiso 1 1 calc R . .
C8 C 0.8872(7) 0.3446(8) 0.5559(7) 0.017(2) Uani 1 1 d DU . .
C9 C 0.8794(7) 0.4786(8) 0.5538(7) 0.020(2) Uani 1 1 d DU . .
C10 C 0.8801(8) 0.5514(9) 0.4698(7) 0.024(2) Uani 1 1 d U . .
H10A H 0.8188 0.5715 0.4514 0.035 Uiso 1 1 calc R . .
H10B H 0.9072 0.5069 0.4245 0.035 Uiso 1 1 calc R . .
H10C H 0.9146 0.6216 0.4808 0.035 Uiso 1 1 calc R . .
C11 C 1.0406(7) 0.5411(9) 0.7641(8) 0.020(2) Uani 1 1 d U . .
H11 H 1.0122 0.6122 0.7742 0.024 Uiso 1 1 calc R . .
C12 C 1.1310(8) 0.5217(9) 0.7726(8) 0.027(2) Uani 1 1 d U . .
H12 H 1.1753 0.5757 0.7906 0.032 Uiso 1 1 calc R . .
C13 C 1.0640(7) 0.3601(9) 0.7294(8) 0.018(2) Uani 1 1 d U . .
H13 H 1.0559 0.2828 0.7117 0.022 Uiso 1 1 calc R . .
C14 C 1.2326(7) 0.3527(9) 0.7511(7) 0.019(2) Uani 1 1 d U . .
H14A H 1.237 0.2973 0.7985 0.029 Uiso 1 1 calc R . .
H14B H 1.2799 0.4101 0.759 0.029 Uiso 1 1 calc R . .
H14C H 1.2393 0.3126 0.6964 0.029 Uiso 1 1 calc R . .
C15 C 0.6853(7) 0.4061(9) 0.6312(7) 0.021(2) Uani 1 1 d U . .
H15 H 0.708 0.4132 0.5755 0.025 Uiso 1 1 calc R . .
C16 C 0.5937(7) 0.3946(8) 0.6500(7) 0.018(2) Uani 1 1 d U . .
H16 H 0.5441 0.3914 0.6099 0.021 Uiso 1 1 calc R . .
C17 C 0.6780(6) 0.3920(8) 0.7706(7) 0.019(2) Uani 1 1 d U . .
H17 H 0.6937 0.3852 0.8302 0.022 Uiso 1 1 calc R . .
C18 C 0.5092(7) 0.3778(9) 0.7896(8) 0.022(2) Uani 1 1 d U . .
H18A H 0.4661 0.4372 0.7717 0.034 Uiso 1 1 calc R . .
H18B H 0.5255 0.3868 0.8509 0.034 Uiso 1 1 calc R . .
H18C H 0.4825 0.302 0.7796 0.034 Uiso 1 1 calc R . .
N1 N 0.8546(7) 0.5106(8) 0.8217(6) 0.026(2) Uani 1 1 d U . .
N2 N 0.8718(6) 0.2980(7) 0.8057(6) 0.0174(18) Uani 1 1 d U . .
N3 N 0.8800(6) 0.3113(7) 0.6340(6) 0.0170(18) Uani 1 1 d U . .
N4 N 0.8672(6) 0.5237(7) 0.6290(6) 0.0198(19) Uani 1 1 d U . .
N5 N 0.9963(5) 0.4380(7) 0.7378(6) 0.0151(18) Uani 1 1 d U . .
N6 N 1.1450(6) 0.4097(7) 0.7502(5) 0.0203(18) Uani 1 1 d U . .
N7 N 0.7371(5) 0.4053(6) 0.7107(5) 0.0091(15) Uani 1 1 d U . .
N8 N 0.5920(5) 0.3891(7) 0.7376(6) 0.0148(17) Uani 1 1 d U . .
O1 O 0.8462(5) 0.6265(5) 0.8109(5) 0.0219(16) Uani 1 1 d U . .
H1 H 0.8387 0.6414 0.7584 0.033 Uiso 1 1 calc R . .
O2 O 0.8557(5) 0.6406(6) 0.6436(5) 0.0256(17) Uani 1 1 d U . .
O3 O 1.0584(6) 0.1464(8) 0.5861(7) 0.041(2) Uani 1 1 d U . .
O4 O 1.1405(6) 0.0855(9) 0.4687(6) 0.047(2) Uani 1 1 d U . .
O5 O 1.1506(7) -0.0190(8) 0.5990(7) 0.051(3) Uani 1 1 d U . .
O6 O 1.2160(7) 0.1640(8) 0.5917(8) 0.047(2) Uani 1 1 d U . .
O7 O 1.1162(6) 0.0990(6) 0.7972(5) 0.0304(18) Uani 1 1 d U A 1
O8 O 1.1273(13) -0.0212(16) 0.9186(12) 0.040(4) Uani 0.5 1 d PU A 1
O9 O 1.2157(7) 0.1334(10) 0.9152(8) 0.057(3) Uani 1 1 d U A 1
O10 O 1.0537(13) 0.1596(18) 0.9277(14) 0.043(5) Uani 0.5 1 d PU A 1
O11 O 1.0894(17) 0.228(2) 0.9101(17) 0.066(6) Uani 0.5 1 d PU A 2
O12 O 1.076(2) 0.034(3) 0.939(2) 0.087(9) Uani 0.5 1 d PU A 2
Cl1 Cl 1.13974(18) 0.0936(2) 0.55937(17) 0.0229(6) Uani 1 1 d . . .
Cl2 Cl 1.12862(19) 0.1035(2) 0.88827(19) 0.0288(6) Uani 1 1 d . . .
Co1 Co 0.86698(9) 0.41762(10) 0.72347(9) 0.0139(3) Uani 1 1 d U . .

loop_
_atom_site_aniso_label
_atom_site_aniso_U_11
_atom_site_aniso_U_22
_atom_site_aniso_U_33
_atom_site_aniso_U_23
_atom_site_aniso_U_13
_atom_site_aniso_U_12
C1 0.026(4) 0.024(4) 0.027(4) -0.007(3) 0.004(3) -0.002(3)
C2 0.023(4) 0.019(3) 0.016(4) -0.004(3) 0.001(3) 0.003(3)
C3 0.024(4) 0.016(3) 0.022(4) -0.003(3) 0.002(3) -0.006(3)
C4 0.031(4) 0.023(4) 0.024(4) 0.004(3) 0.005(3) 0.002(3)
C5 0.026(4) 0.023(4) 0.028(4) -0.003(3) -0.001(3) -0.003(3)
C6 0.025(4) 0.015(3) 0.025(4) 0.002(3) 0.003(3) -0.002(3)
C7 0.030(4) 0.027(4) 0.022(4) -0.008(3) -0.002(3) 0.001(3)
C8 0.017(3) 0.015(3) 0.020(4) 0.000(3) -0.002(3) -0.002(3)
C9 0.020(4) 0.021(4) 0.020(4) 0.005(3) 0.004(3) -0.004(3)
C10 0.029(4) 0.021(4) 0.020(4) 0.002(3) -0.005(3) 0.003(3)
C11 0.023(3) 0.014(3) 0.024(4) -0.003(3) 0.000(3) -0.003(3)
C12 0.026(4) 0.023(3) 0.032(4) -0.005(3) 0.002(3) 0.003(3)
C13 0.018(3) 0.018(3) 0.019(4) -0.001(3) 0.001(3) -0.003(3)
C14 0.022(4) 0.013(3) 0.023(4) 0.002(3) 0.003(3) 0.001(3)
C15 0.025(3) 0.014(3) 0.023(4) -0.005(3) 0.001(3) -0.004(3)
C16 0.018(3) 0.013(3) 0.022(4) -0.009(3) -0.002(3) 0.005(3)
C17 0.016(3) 0.018(3) 0.021(4) 0.003(3) -0.002(3) 0.000(3)
C18 0.024(4) 0.019(3) 0.025(4) 0.002(3) 0.002(3) 0.001(3)
N1 0.027(3) 0.025(3) 0.027(3) 0.0025(18) 0.0011(19) 0.0021(18)
N2 0.018(2) 0.017(2) 0.017(2) 0.0026(17) 0.0014(18) -0.0012(18)
N3 0.016(2) 0.016(2) 0.018(2) -0.0008(17) 0.0004(18) 0.0005(18)
N4 0.020(2) 0.018(2) 0.022(3) -0.0002(18) 0.0026(18) -0.0003(18)
N5 0.017(2) 0.013(2) 0.015(2) 0.0022(17) 0.0032(17) -0.0008(17)
N6 0.020(2) 0.018(2) 0.022(2) 0.0005(18) 0.0007(17) 0.0009(18)
N7 0.012(2) 0.006(2) 0.010(2) -0.0018(17) 0.0034(17) 0.0014(17)
N8 0.016(2) 0.011(2) 0.017(2) 0.0015(18) -0.0004(17) 0.0021(17)
O1 0.027(3) 0.005(3) 0.033(4) -0.002(3) 0.002(3) 0.000(3)
O2 0.027(4) 0.016(3) 0.033(4) 0.002(3) 0.000(3) 0.000(3)
O3 0.033(4) 0.042(4) 0.047(4) -0.004(4) 0.007(4) 0.018(3)
O4 0.037(4) 0.066(5) 0.039(4) -0.009(4) -0.001(3) 0.006(4)
O5 0.058(5) 0.039(4) 0.058(5) 0.007(4) 0.003(4) 0.011(4)
O6 0.042(4) 0.038(4) 0.059(5) -0.011(4) -0.002(4) -0.013(4)
O7 0.044(4) 0.019(3) 0.028(4) 0.003(3) -0.001(3) 0.006(3)
O8 0.041(6) 0.035(6) 0.044(6) 0.000(5) 0.005(5) -0.013(5)
O9 0.042(4) 0.072(5) 0.055(5) 0.002(4) -0.013(4) -0.017(4)
O10 0.043(6) 0.044(6) 0.044(7) -0.006(5) 0.010(5) 0.003(5)
O11 0.070(8) 0.062(8) 0.066(8) -0.003(6) 0.006(6) 0.006(6)
O12 0.084(10) 0.087(10) 0.091(10) 0.003(6) 0.002(6) -0.008(6)
Cl1 0.0276(12) 0.0143(11) 0.0271(14) 0.0005(10) 0.0038(11) 0.0028(11)
Cl2 0.0264(13) 0.0250(13) 0.0347(16) 0.0022(11) -0.0011(11) -0.0003(12)
Co1 0.0177(6) 0.0051(5) 0.0188(6) 0.0016(5) 0.0012(5) 0.0007(5)

loop_
_atom_type_symbol
_atom_type_description
_atom_type_scat_dispersion_real
_atom_type_scat_dispersion_imag
_atom_type_scat_source
C C 0.0033 0.0016 'International Tables Vol C Tables 4.2.6.8 and 6.1.1.4'
H H 0 0 'International Tables Vol C Tables 4.2.6.8 and 6.1.1.4'
N N 0.0061 0.0033 'International Tables Vol C Tables 4.2.6.8 and 6.1.1.4'
O O 0.0106 0.006 'International Tables Vol C Tables 4.2.6.8 and 6.1.1.4'
Cl Cl 0.1484 0.1585 'International Tables Vol C Tables 4.2.6.8 and 6.1.1.4'
Co Co 0.3494 0.9721 'International Tables Vol C Tables 4.2.6.8 and 6.1.1.4'

loop_
_geom_angle_atom_site_label_1
_geom_angle_atom_site_label_2
_geom_angle_atom_site_label_3
_geom_angle
C2 C1 H1A 109.5
C2 C1 H1B 109.5
H1A C1 H1B 109.5
C2 C1 H1C 109.5
H1A C1 H1C 109.5
H1B C1 H1C 109.5
N1 C2 C1 126.4(9)
N1 C2 C3 106.0(8)
C1 C2 C3 127.6(9)
N2 C3 C4 125.3(9)
N2 C3 C2 116.8(9)
C4 C3 C2 117.8(9)
C3 C4 H4A 109.5
C3 C4 H4B 109.5
H4A C4 H4B 109.5
C3 C4 H4C 109.5
H4A C4 H4C 109.5
H4B C4 H4C 109.5
N2 C5 C6 110.8(9)
N2 C5 H5A 109.5
C6 C5 H5A 109.5
N2 C5 H5B 109.5
C6 C5 H5B 109.5
H5A C5 H5B 108.1
N3 C6 C5 110.1(8)
N3 C6 H6A 109.7
C5 C6 H6A 109.7
N3 C6 H6B 109.7
C5 C6 H6B 109.6
H6A C6 H6B 108.2
C8 C7 H7A 109.5
C8 C7 H7B 109.5
H7A C7 H7B 109.5
C8 C7 H7C 109.5
H7A C7 H7C 109.5
H7B C7 H7C 109.5
N3 C8 C7 129.8(9)
N3 C8 C9 108.2(9)
C7 C8 C9 122.1(9)
N4 C9 C10 122.6(9)
N4 C9 C8 113.4(9)
C10 C9 C8 123.9(9)
C9 C10 H10A 109.5
C9 C10 H10B 109.5
H10A C10 H10B 109.5
C9 C10 H10C 109.5
H10A C10 H10C 109.5
H10B C10 H10C 109.5
C12 C11 N5 109.6(9)
C12 C11 H11 125.2
N5 C11 H11 125.2
N6 C12 C11 107.1(10)
N6 C12 H12 126.5
C11 C12 H12 126.5
N6 C13 N5 110.5(9)
N6 C13 H13 124.8
N5 C13 H13 124.8
N6 C14 H14A 109.5
N6 C14 H14B 109.5
H14A C14 H14B 109.5
N6 C14 H14C 109.5
H14A C14 H14C 109.5
H14B C14 H14C 109.5
C16 C15 N7 108.3(9)
C16 C15 H15 125.9
N7 C15 H15 125.9
N8 C16 C15 105.7(9)
N8 C16 H16 127.1
C15 C16 H16 127.1
N7 C17 N8 113.0(9)
N7 C17 H17 123.5
N8 C17 H17 123.5
N8 C18 H18A 109.5
N8 C18 H18B 109.5
H18A C18 H18B 109.5
N8 C18 H18C 109.5
H18A C18 H18C 109.5
H18B C18 H18C 109.5
C2 N1 O1 122.0(9)
C2 N1 Co1 119.0(7)
O1 N1 Co1 118.7(7)
C3 N2 C5 131.5(9)
C3 N2 Co1 114.7(7)
C5 N2 Co1 113.4(7)
C8 N3 C6 127.5(9)
C8 N3 Co1 121.1(7)
C6 N3 Co1 111.0(6)
C9 N4 O2 124.4(8)
C9 N4 Co1 115.6(7)
O2 N4 Co1 120.0(6)
C13 N5 C11 104.3(8)
C13 N5 Co1 130.0(7)
C11 N5 Co1 125.6(7)
C12 N6 C13 108.5(9)
C12 N6 C14 125.1(9)
C13 N6 C14 126.4(8)
C17 N7 C15 104.7(8)
C17 N7 Co1 129.3(7)
C15 N7 Co1 125.9(7)
C16 N8 C17 108.2(8)
C16 N8 C18 126.0(8)
C17 N8 C18 125.7(9)
N1 O1 H1 109.5
O4 Cl1 O3 111.2(6)
O4 Cl1 O5 110.9(6)
O3 Cl1 O5 110.0(6)
O4 Cl1 O6 109.6(6)
O3 Cl1 O6 108.4(6)
O5 Cl1 O6 106.6(7)
O9 Cl2 O12 121.0(14)
O9 Cl2 O7 112.7(7)
O12 Cl2 O7 119.4(13)
O9 Cl2 O10 119.3(10)
O12 Cl2 O10 63.8(16)
O7 Cl2 O10 111.5(9)
O9 Cl2 O8 99.8(9)
O12 Cl2 O8 42.2(14)
O7 Cl2 O8 105.6(8)
O10 Cl2 O8 106.0(11)
O9 Cl2 O11 93.3(11)
O12 Cl2 O11 100.6(17)
O7 Cl2 O11 102.1(10)
O10 Cl2 O11 38.0(11)
O8 Cl2 O11 141.6(12)
N3 Co1 N1 173.7(4)
N3 Co1 N2 90.7(3)
N1 Co1 N2 83.1(4)
N3 Co1 N4 81.6(3)
N1 Co1 N4 104.6(4)
N2 Co1 N4 172.2(4)
N3 Co1 N7 90.8(4)
N1 Co1 N7 89.4(4)
N2 Co1 N7 91.2(3)
N4 Co1 N7 90.4(4)
N3 Co1 N5 91.6(4)
N1 Co1 N5 88.4(4)
N2 Co1 N5 90.3(4)
N4 Co1 N5 88.4(4)
N7 Co1 N5 177.1(3)

loop_
_geom_bond_atom_site_label_1
_geom_bond_atom_site_label_2
_geom_bond_distance
C1 C2 1.472(14)
C1 H1A 0.96
C1 H1B 0.96
C1 H1C 0.96
C2 N1 1.292(13)
C2 C3 1.538(10)
C3 N2 1.236(13)
C3 C4 1.500(14)
C4 H4A 0.96
C4 H4B 0.96
C4 H4C 0.96
C5 N2 1.448(13)
C5 C6 1.548(15)
C5 H5A 0.97
C5 H5B 0.97
C6 N3 1.509(12)
C6 H6A 0.97
C6 H6B 0.97
C7 C8 1.447(14)
C7 H7A 0.96
C7 H7B 0.96
C7 H7C 0.96
C8 N3 1.258(13)
C8 C9 1.535(10)
C9 N4 1.276(13)
C9 C10 1.527(14)
C10 H10A 0.96
C10 H10B 0.96
C10 H10C 0.96
C11 C12 1.349(16)
C11 N5 1.396(13)
C11 H11 0.93
C12 N6 1.343(13)
C12 H12 0.93
C13 N6 1.344(13)
C13 N5 1.346(13)
C13 H13 0.93
C14 N6 1.445(13)
C14 H14A 0.96
C14 H14B 0.96
C14 H14C 0.96
C15 C16 1.397(14)
C15 N7 1.403(14)
C15 H15 0.93
C16 N8 1.338(14)
C16 H16 0.93
C17 N7 1.297(13)
C17 N8 1.342(12)
C17 H17 0.93
C18 N8 1.488(13)
C18 H18A 0.96
C18 H18B 0.96
C18 H18C 0.96
N1 O1 1.339(11)
N1 Co1 1.852(9)
N2 Co1 1.854(8)
N3 Co1 1.842(8)
N4 O2 1.366(11)
N4 Co1 1.882(8)
N5 Co1 1.920(8)
N7 Co1 1.917(7)
O1 H1 0.82
O3 Cl1 1.417(9)
O4 Cl1 1.385(9)
O5 Cl1 1.427(9)
O6 Cl1 1.449(10)
O7 Cl2 1.393(8)
O8 Cl2 1.498(18)
O9 Cl2 1.370(10)
O10 Cl2 1.431(19)
O11 Cl2 1.58(2)
O12 Cl2 1.37(3)
